data_2231528
loop_
_publ_author_name
'Niu, Jun-long'
'Wang, Xia'
'Zhang, Lin-bao'
'Song, Mao-ping'

_publ_section_title
;
 Bis(2-bromo-5-methylphenoxy)methane
;
_journal_coeditor_code HB6383
_journal_issue 9
_journal_name_full 'Acta Crystallographica Section E'
_journal_page_first o2539
_journal_paper_doi 10.1107/S1600536811034805
_journal_volume 67
_journal_year 2011
_chemical_formula_iupac 'C15 H14 Br2 O2'
_chemical_formula_moiety 'C15 H14 Br2 O2'
_chemical_formula_sum 'C15 H14 Br2 O2'
_chemical_formula_weight 386.08
_chemical_name_systematic
;
Bis(2-bromo-5-methylphenoxy)methane
;
_space_group_IT_number 18
_symmetry_cell_setting orthorhombic
_symmetry_space_group_name_Hall 'P 2 2ab'
_symmetry_space_group_name_H-M 'P 21 21 2'
_atom_sites_solution_hydrogens geom
_atom_sites_solution_primary direct
_atom_sites_solution_secondary difmap
_audit_creation_method SHELXL-97
_cell_angle_alpha 90.00
_cell_angle_beta 90.00
_cell_angle_gamma 90.00
_cell_formula_units_Z 2
_cell_length_a 10.7752(11)
_cell_length_b 15.8690(17)
_cell_length_c 4.3272(10)
_cell_measurement_reflns_used 443
_cell_measurement_temperature 291(2)
_cell_measurement_theta_max 69.91
_cell_measurement_theta_min 4.10
_cell_volume 739.9(2)
_computing_cell_refinement 'CrysAlis PRO (Agilent, 2011)'
_computing_data_collection 'CrysAlis PRO (Agilent, 2011)'
_computing_data_reduction 'CrysAlis PRO (Agilent, 2011)'
_computing_molecular_graphics 'OLEX2 (Dolomanov <i>et al.</i>, 2009)'
_computing_publication_material 'SHELXL97 (Sheldrick, 2008)'
_computing_structure_refinement 'SHELXL97 (Sheldrick, 2008)'
_computing_structure_solution 'SHELXS97 (Sheldrick, 2008)'
_diffrn_ambient_temperature 291(2)
_diffrn_detector_area_resol_mean 16.2312
_diffrn_measured_fraction_theta_full 0.914
_diffrn_measured_fraction_theta_max 0.914
_diffrn_measurement_device_type 'Agilent Xcalibur Eos Gemini'
_diffrn_measurement_method \w
_diffrn_radiation_monochromator graphite
_diffrn_radiation_source 'fine-focus sealed tube'
_diffrn_radiation_type CuK\a
_diffrn_radiation_wavelength 1.54178
_diffrn_reflns_av_R_equivalents 0.0442
_diffrn_reflns_av_sigmaI/netI 0.0758
_diffrn_reflns_limit_h_max 9
_diffrn_reflns_limit_h_min -12
_diffrn_reflns_limit_k_max 14
_diffrn_reflns_limit_k_min -18
_diffrn_reflns_limit_l_max 4
_diffrn_reflns_limit_l_min -3
_diffrn_reflns_number 1505
_diffrn_reflns_theta_full 66.93
_diffrn_reflns_theta_max 66.93
_diffrn_reflns_theta_min 4.96
_exptl_absorpt_coefficient_mu 6.910
_exptl_absorpt_correction_T_max 0.2310
_exptl_absorpt_correction_T_min 0.1959
_exptl_absorpt_correction_type multi-scan
_exptl_absorpt_process_details '(CrysAlis PRO; Agilent, 2011)'
_exptl_crystal_colour colorless
_exptl_crystal_density_diffrn 1.733
_exptl_crystal_density_method 'not measured'
_exptl_crystal_description prism
_exptl_crystal_F_000 380
_exptl_crystal_size_max 0.35
_exptl_crystal_size_mid 0.30
_exptl_crystal_size_min 0.30
_refine_diff_density_max 0.364
_refine_diff_density_min -0.412
_refine_ls_abs_structure_details 'Flack (1983), 212 Friedel pairs'
_refine_ls_abs_structure_Flack -0.11(9)
_refine_ls_extinction_method none
_refine_ls_goodness_of_fit_ref 1.021
_refine_ls_hydrogen_treatment constr
_refine_ls_matrix_type full
_refine_ls_number_parameters 88
_refine_ls_number_reflns 1022
_refine_ls_number_restraints 0
_refine_ls_restrained_S_all 1.021
_refine_ls_R_factor_all 0.0720
_refine_ls_R_factor_gt 0.0550
_refine_ls_shift/su_max 0.000
_refine_ls_shift/su_mean 0.000
_refine_ls_structure_factor_coef Fsqd
_refine_ls_weighting_details 'calc w=1/[\s^2^(Fo^2^)+(0.0400P)^2^] where P=(Fo^2^+2Fc^2^)/3'
_refine_ls_weighting_scheme calc
_refine_ls_wR_factor_gt 0.1048
_refine_ls_wR_factor_ref 0.1232
_reflns_number_gt 754
_reflns_number_total 1022
_reflns_threshold_expression I>2\s(I)
_cod_data_source_file hb6383.cif
_cod_data_source_block I
_cod_database_code 2231528
_cod_database_fobs_code 2231528

loop_
_symmetry_equiv_pos_as_xyz
'x, y, z'
'-x, -y, z'
'x+1/2, -y+1/2, -z'
'-x+1/2, y+1/2, -z'

loop_
_atom_site_type_symbol
_atom_site_label
_atom_site_fract_x
_atom_site_fract_y
_atom_site_fract_z
_atom_site_U_iso_or_equiv
_atom_site_adp_type
_atom_site_calc_flag
_atom_site_refinement_flags
_atom_site_occupancy
_atom_site_symmetry_multiplicity
Br Br1 0.85154(9) 0.95619(6) 0.6233(4) 0.0946(6) Uani d . 1 1
O O1 0.6042(5) 0.9803(3) 0.3521(17) 0.0668(18) Uani d . 1 1
C C1 0.7175(7) 0.8802(4) 0.624(3) 0.054(2) Uani d . 1 1
C C2 0.6083(7) 0.9029(5) 0.489(2) 0.056(3) Uani d . 1 1
C C3 0.5091(8) 0.8444(5) 0.500(2) 0.066(3) Uani d . 1 1
H H3 0.4330 0.8573 0.4098 0.079 Uiso calc R 1 1
C C4 0.5267(8) 0.7679(5) 0.646(3) 0.070(3) Uani d . 1 1
H H4 0.4617 0.7294 0.6501 0.084 Uiso calc R 1 1
C C5 0.6369(8) 0.7465(4) 0.787(2) 0.060(3) Uani d . 1 1
C C6 0.7312(8) 0.8044(5) 0.779(2) 0.058(3) Uani d . 1 1
H H6 0.8056 0.7925 0.8792 0.069 Uiso calc R 1 1
C C7 0.6509(9) 0.6621(5) 0.946(2) 0.090(3) Uani d . 1 1
H H7A 0.7023 0.6684 1.1261 0.135 Uiso calc R 1 1
H H7B 0.6886 0.6226 0.8070 0.135 Uiso calc R 1 1
H H7C 0.5706 0.6417 1.0072 0.135 Uiso calc R 1 1
C C8 0.5000 1.0000 0.168(4) 0.080(5) Uani d S 1 2
H H8A 0.4805 0.9524 0.0361 0.096 Uiso calc PR 0.50 1
H H8B 0.5195 1.0476 0.0361 0.096 Uiso calc PR 0.50 1

loop_
_atom_site_aniso_label
_atom_site_aniso_U_11
_atom_site_aniso_U_22
_atom_site_aniso_U_33
_atom_site_aniso_U_12
_atom_site_aniso_U_13
_atom_site_aniso_U_23
Br1 0.0546(6) 0.0668(6) 0.1623(14) -0.0129(5) -0.0131(8) 0.0130(8)
O1 0.049(3) 0.062(3) 0.089(5) 0.017(3) 0.004(4) 0.012(4)
C1 0.052(4) 0.042(4) 0.066(7) 0.009(3) 0.001(5) 0.004(5)
C2 0.048(4) 0.056(5) 0.062(8) 0.020(4) 0.010(5) -0.001(5)
C3 0.043(4) 0.081(6) 0.074(8) 0.006(5) -0.009(5) -0.012(6)
C4 0.058(5) 0.061(5) 0.090(9) -0.011(4) 0.009(7) -0.008(7)
C5 0.064(5) 0.041(4) 0.074(8) -0.006(4) 0.020(5) -0.001(5)
C6 0.058(5) 0.057(5) 0.058(7) 0.008(4) 0.007(5) 0.002(5)
C7 0.110(8) 0.062(5) 0.098(9) -0.002(6) 0.019(9) 0.026(6)
C8 0.082(10) 0.077(9) 0.081(12) 0.023(8) 0.000 0.000

loop_
_atom_type_symbol
_atom_type_description
_atom_type_scat_dispersion_real
_atom_type_scat_dispersion_imag
_atom_type_scat_source
C C 0.0181 0.0091 'International Tables Vol C Tables 4.2.6.8 and 6.1.1.4'
H H 0.0000 0.0000 'International Tables Vol C Tables 4.2.6.8 and 6.1.1.4'
Br Br -0.6763 1.2805 'International Tables Vol C Tables 4.2.6.8 and 6.1.1.4'
O O 0.0492 0.0322 'International Tables Vol C Tables 4.2.6.8 and 6.1.1.4'

loop_
_geom_angle_atom_site_label_1
_geom_angle_atom_site_label_2
_geom_angle_atom_site_label_3
_geom_angle_site_symmetry_1
_geom_angle_site_symmetry_3
_geom_angle
C2 O1 C8 . . 118.0(6)
C2 C1 C6 . . 122.1(7)
C2 C1 Br1 . . 119.4(6)
C6 C1 Br1 . . 118.4(6)
C1 C2 O1 . . 117.0(7)
C1 C2 C3 . . 117.6(8)
O1 C2 C3 . . 125.5(8)
C4 C3 C2 . . 119.2(8)
C4 C3 H3 . . 120.4
C2 C3 H3 . . 120.4
C5 C4 C3 . . 122.5(8)
C5 C4 H4 . . 118.7
C3 C4 H4 . . 118.7
C6 C5 C4 . . 117.6(8)
C6 C5 C7 . . 122.0(9)
C4 C5 C7 . . 120.3(8)
C5 C6 C1 . . 121.0(8)
C5 C6 H6 . . 119.5
C1 C6 H6 . . 119.5
C5 C7 H7A . . 109.5
C5 C7 H7B . . 109.5
H7A C7 H7B . . 109.5
C5 C7 H7C . . 109.5
H7A C7 H7C . . 109.5
H7B C7 H7C . . 109.5
O1 C8 O1 . 2_675 111.2(12)
O1 C8 H8A . . 109.4
O1 C8 H8A 2_675 . 109.4
O1 C8 H8B . . 109.4
O1 C8 H8B 2_675 . 109.4
H8A C8 H8B . . 108.0

loop_
_geom_bond_atom_site_label_1
_geom_bond_atom_site_label_2
_geom_bond_site_symmetry_2
_geom_bond_distance
Br1 C1 . 1.882(7)
O1 C2 . 1.364(9)
O1 C8 . 1.412(10)
C1 C2 . 1.363(11)
C1 C6 . 1.385(10)
C2 C3 . 1.417(11)
C3 C4 . 1.383(11)
C3 H3 . 0.9300
C4 C5 . 1.376(12)
C4 H4 . 0.9300
C5 C6 . 1.370(10)
C5 C7 . 1.515(10)
C6 H6 . 0.9300
C7 H7A . 0.9600
C7 H7B . 0.9600
C7 H7C . 0.9600
C8 O1 2_675 1.412(10)
C8 H8A . 0.9700
C8 H8B . 0.9700

loop_
_geom_torsion_atom_site_label_1
_geom_torsion_atom_site_label_2
_geom_torsion_atom_site_label_3
_geom_torsion_atom_site_label_4
_geom_torsion_site_symmetry_4
_geom_torsion
C6 C1 C2 O1 . 177.7(8)
Br1 C1 C2 O1 . 1.3(13)
C6 C1 C2 C3 . -2.4(15)
Br1 C1 C2 C3 . -178.8(7)
C8 O1 C2 C1 . 170.0(9)
C8 O1 C2 C3 . -9.8(14)
C1 C2 C3 C4 . 0.1(15)
O1 C2 C3 C4 . 179.9(9)
C2 C3 C4 C5 . 1.0(16)
C3 C4 C5 C6 . 0.2(16)
C3 C4 C5 C7 . 179.6(9)
C4 C5 C6 C1 . -2.5(15)
C7 C5 C6 C1 . 178.1(8)
C2 C1 C6 C5 . 3.7(15)
Br1 C1 C6 C5 . -179.8(7)
C2 O1 C8 O1 2_675 76.7(6)
